data_4505167
loop_
_publ_author_name
'Li, Xiaoju'
'Cao, Rong'
'Bi, Wenhua'
'Wang, Yanqin'
'Wang, Yuling'
'Li, Xing'
'Guo, Zhengang'

_publ_section_title
;
 A New Family of Cadmium(II) Coordination Polymers from Coligands:&#x2009;
 Effect of the Coexistent Groups (R = H, &#x2212;NO2, &#x2212;OH) on
 Crystal Structures and Properties
;
_journal_issue 4
_journal_name_full 'Crystal Growth &amp; Design'
_journal_page_first 1651
_journal_paper_doi 10.1021/cg050126d
_journal_volume 5
_journal_year 2005
_chemical_formula_sum 'C13 H13 Cd N2 O6'
_chemical_formula_weight 405.65
_chemical_name_systematic
; 
 ? 
;
_space_group_IT_number 15
_symmetry_cell_setting monoclinic
_symmetry_space_group_name_Hall '-C 2yc'
_symmetry_space_group_name_H-M 'C 1 2/c 1'
_atom_sites_solution_hydrogens geom
_atom_sites_solution_primary direct
_atom_sites_solution_secondary difmap
_audit_creation_method SHELXL-97
_cell_angle_alpha 90.00
_cell_angle_beta 109.117(2)
_cell_angle_gamma 90.00
_cell_formula_units_Z 8
_cell_length_a 15.187(4)
_cell_length_b 14.094(3)
_cell_length_c 13.069(3)
_cell_measurement_temperature 173(2)
_cell_volume 2643.1(11)
_computing_cell_refinement 'CrystalClear (Rigaku Corp., 2000)'
_computing_data_collection 'CrystalClear (Rigaku Corp., 2000)'
_computing_data_reduction 'CrystalClear (Rigaku Corp., 2000)'
_computing_molecular_graphics 'Bruker SHELXTL'
_computing_publication_material 'Bruker SHELXTL'
_computing_structure_refinement 'SHELXL-97 (Sheldrick, 1997)'
_computing_structure_solution 'SHELXS-97 (Sheldrick, 1990)'
_diffrn_ambient_temperature 173(2)
_diffrn_measured_fraction_theta_full 0.990
_diffrn_measured_fraction_theta_max 0.990
_diffrn_radiation_monochromator graphite
_diffrn_radiation_source 'fine-focus sealed tube'
_diffrn_radiation_type MoK\a
_diffrn_radiation_wavelength 0.71073
_diffrn_reflns_av_R_equivalents 0.0150
_diffrn_reflns_av_sigmaI/netI 0.0144
_diffrn_reflns_limit_h_max 19
_diffrn_reflns_limit_h_min -13
_diffrn_reflns_limit_k_max 17
_diffrn_reflns_limit_k_min -18
_diffrn_reflns_limit_l_max 16
_diffrn_reflns_limit_l_min -16
_diffrn_reflns_number 9901
_diffrn_reflns_theta_full 27.48
_diffrn_reflns_theta_max 27.48
_diffrn_reflns_theta_min 2.84
_exptl_absorpt_coefficient_mu 1.686
_exptl_crystal_colour Colorless
_exptl_crystal_density_diffrn 2.039
_exptl_crystal_density_method 'not measured'
_exptl_crystal_description Prism
_exptl_crystal_F_000 1608
_exptl_crystal_size_max 0.42
_exptl_crystal_size_mid 0.32
_exptl_crystal_size_min 0.10
_refine_diff_density_max 1.180
_refine_diff_density_min -0.560
_refine_diff_density_rms 0.081
_refine_ls_extinction_method none
_refine_ls_goodness_of_fit_ref 0.847
_refine_ls_hydrogen_treatment mixed
_refine_ls_matrix_type full
_refine_ls_number_parameters 207
_refine_ls_number_reflns 3001
_refine_ls_number_restraints 0
_refine_ls_restrained_S_all 0.847
_refine_ls_R_factor_all 0.0217
_refine_ls_R_factor_gt 0.0205
_refine_ls_shift/su_max 0.002
_refine_ls_shift/su_mean 0.000
_refine_ls_structure_factor_coef Fsqd
_refine_ls_weighting_details 'calc w=1/[\s^2^(Fo^2^)+(0.1000P)^2^+0.0000P] where P=(Fo^2^+2Fc^2^)/3'
_refine_ls_weighting_scheme calc
_refine_ls_wR_factor_gt 0.0897
_refine_ls_wR_factor_ref 0.0921
_reflns_number_gt 2868
_reflns_number_total 3001
_reflns_threshold_expression >2sigma(I)
_cod_data_source_file cg050126dsi20050405_094407.cif
_cod_data_source_block {[Cd(bimb)0.5(HO-bdc)]?(H2O)}n
_cod_depositor_comments
;
The following automatic conversions were performed:

'_symmetry_cell_setting' value 'Monoclinic' changed to 'monoclinic'
according to /home/saulius/struct/CIF-dictionaries/cif_core.dic
dictionary named 'cif_core.dic' version 2.4.1 from 2010-06-29.

Automatic conversion script
Id: cif_fix_values 1715 2011-07-08 13:25:40Z adriana 
;
_cod_original_sg_symbol_H-M C2/c
_cod_database_code 4505167

loop_
_symmetry_equiv_pos_as_xyz
'x, y, z'
'-x, y, -z+1/2'
'x+1/2, y+1/2, z'
'-x+1/2, y+1/2, -z+1/2'
'-x, -y, -z'
'x, -y, z-1/2'
'-x+1/2, -y+1/2, -z'
'x+1/2, -y+1/2, z-1/2'

loop_
_atom_site_label
_atom_site_type_symbol
_atom_site_fract_x
_atom_site_fract_y
_atom_site_fract_z
_atom_site_U_iso_or_equiv
_atom_site_adp_type
_atom_site_occupancy
_atom_site_symmetry_multiplicity
_atom_site_calc_flag
_atom_site_refinement_flags
Cd Cd 0.074009(8) 0.035294(9) 0.899680(10) 0.00935(10) Uani 1 1 d .
O4 O 0.08996(10) 0.18514(10) 0.86311(11) 0.0125(3) Uani 1 1 d .
O3 O 0.23798(9) 0.13936(10) 0.90738(11) 0.0135(3) Uani 1 1 d .
C5 C 0.19467(13) 0.28821(14) 0.81903(15) 0.0095(4) Uani 1 1 d .
N1 N 0.17752(11) -0.06850(13) 0.99384(13) 0.0135(3) Uani 1 1 d .
C4 C 0.28459(13) 0.32558(13) 0.85318(15) 0.0096(4) Uani 1 1 d .
H4A H 0.3332 0.2943 0.9076 0.012 Uiso 1 1 calc R
N2 N 0.31184(12) -0.12730(14) 1.09333(15) 0.0213(4) Uani 1 1 d .
C11 C 0.24382(15) -0.18632(17) 1.1054(2) 0.0253(5) Uani 1 1 d .
H11A H 0.2531 -0.2421 1.1484 0.030 Uiso 1 1 calc R
C10 C 0.16108(14) -0.14947(15) 1.04409(18) 0.0172(4) Uani 1 1 d .
H10A H 0.1015 -0.1751 1.0368 0.021 Uiso 1 1 calc R
C2 C 0.17483(13) 0.19745(13) 0.86689(14) 0.0101(4) Uani 1 1 d .
C6 C 0.12347(13) 0.33452(13) 0.73840(15) 0.0114(4) Uani 1 1 d .
H6A H 0.0621 0.3093 0.7155 0.014 Uiso 1 1 calc R
C9 C 0.26874(15) -0.05732(16) 1.02607(18) 0.0160(4) Uani 1 1 d .
H9A H 0.2998 -0.0065 1.0045 0.019 Uiso 1 1 calc R
O5 O 0.07621(12) 0.46470(9) 0.61118(14) 0.0182(4) Uani 1 1 d .
H5A H 0.0252 0.4358 0.5964 0.027 Uiso 1 1 calc R
C3 C 0.30258(13) 0.40961(13) 0.80658(14) 0.0100(3) Uani 1 1 d .
C8 C 0.23196(14) 0.45560(13) 0.72653(17) 0.0113(4) Uani 1 1 d .
H8A H 0.2447 0.5129 0.6957 0.014 Uiso 1 1 calc R
C1 C 0.39915(14) 0.44866(14) 0.84431(17) 0.0106(4) Uani 1 1 d .
C7 C 0.14254(13) 0.41764(14) 0.69159(15) 0.0118(4) Uani 1 1 d .
C12 C 0.41336(17) -0.1336(3) 1.1434(3) 0.0461(9) Uani 1 1 d .
H12A H 0.4366 -0.0720 1.1783 0.055 Uiso 1 1 calc R
H12B H 0.4411 -0.1436 1.0854 0.055 Uiso 1 1 calc R
C13 C 0.44655(19) -0.2094(2) 1.2246(2) 0.0394(7) Uani 1 1 d .
H13A H 0.4259 -0.2716 1.1899 0.047 Uiso 1 1 calc R
H13B H 0.4184 -0.2007 1.2824 0.047 Uiso 1 1 calc R
O2 O 0.45552(9) 0.42127(10) 0.93369(11) 0.0136(3) Uani 1 1 d .
O1 O 0.42331(10) 0.50915(11) 0.78658(11) 0.0141(3) Uani 1 1 d .
OW O -0.06185(12) 0.34351(12) 0.51766(14) 0.0215(3) Uani 1 1 d .
HWB H -0.067(2) 0.287(3) 0.570(3) 0.044(9) Uiso 1 1 d .
HWA H -0.102(2) 0.358(3) 0.477(3) 0.034(9) Uiso 1 1 d .

loop_
_atom_site_aniso_label
_atom_site_aniso_U_11
_atom_site_aniso_U_22
_atom_site_aniso_U_33
_atom_site_aniso_U_23
_atom_site_aniso_U_13
_atom_site_aniso_U_12
Cd 0.00789(14) 0.00948(14) 0.00960(14) 0.00134(4) 0.00140(9) -0.00140(3)
O4 0.0098(7) 0.0127(7) 0.0158(7) 0.0013(5) 0.0053(5) -0.0040(5)
O3 0.0136(7) 0.0114(7) 0.0144(6) 0.0010(5) 0.0031(5) 0.0003(5)
C5 0.0095(8) 0.0100(8) 0.0102(8) -0.0009(7) 0.0047(7) -0.0005(6)
N1 0.0128(8) 0.0147(8) 0.0130(8) 0.0015(6) 0.0039(6) 0.0015(6)
C4 0.0097(9) 0.0099(8) 0.0088(8) 0.0002(7) 0.0024(7) -0.0002(6)
N2 0.0108(9) 0.0278(10) 0.0263(9) 0.0153(8) 0.0074(7) 0.0049(7)
C11 0.0153(10) 0.0270(12) 0.0362(12) 0.0193(10) 0.0123(9) 0.0066(8)
C10 0.0128(9) 0.0176(9) 0.0231(10) 0.0069(8) 0.0082(8) 0.0016(7)
C2 0.0135(9) 0.0096(8) 0.0071(8) -0.0015(7) 0.0034(7) -0.0009(7)
C6 0.0085(8) 0.0137(9) 0.0124(8) -0.0003(7) 0.0040(7) -0.0016(6)
C9 0.0123(10) 0.0182(9) 0.0173(10) 0.0054(9) 0.0047(8) 0.0014(8)
O5 0.0114(8) 0.0168(9) 0.0212(9) 0.0084(5) -0.0019(7) -0.0008(4)
C3 0.0096(8) 0.0125(8) 0.0077(8) -0.0013(7) 0.0028(7) -0.0014(7)
C8 0.0108(10) 0.0115(9) 0.0122(9) 0.0008(6) 0.0047(8) -0.0032(6)
C1 0.0085(9) 0.0119(8) 0.0123(9) -0.0030(7) 0.0048(7) -0.0007(7)
C7 0.0087(8) 0.0130(8) 0.0122(8) 0.0019(7) 0.0014(7) 0.0004(6)
C12 0.0104(11) 0.062(2) 0.0619(19) 0.0413(17) 0.0066(11) 0.0067(11)
C13 0.0261(14) 0.0406(15) 0.0363(14) 0.0054(12) -0.0106(11) -0.0057(11)
O2 0.0093(6) 0.0174(7) 0.0123(6) -0.0003(5) 0.0013(5) -0.0019(5)
O1 0.0123(7) 0.0165(7) 0.0139(7) -0.0002(6) 0.0049(5) -0.0064(6)
OW 0.0161(8) 0.0223(8) 0.0208(8) 0.0054(6) -0.0015(6) -0.0043(6)

loop_
_atom_type_symbol
_atom_type_description
_atom_type_scat_dispersion_real
_atom_type_scat_dispersion_imag
_atom_type_scat_source
C C 0.0033 0.0016 'International Tables Vol C Tables 4.2.6.8 and 6.1.1.4'
H H 0.0000 0.0000 'International Tables Vol C Tables 4.2.6.8 and 6.1.1.4'
N N 0.0061 0.0033 'International Tables Vol C Tables 4.2.6.8 and 6.1.1.4'
O O 0.0106 0.0060 'International Tables Vol C Tables 4.2.6.8 and 6.1.1.4'
Cd Cd -0.8075 1.2024 'International Tables Vol C Tables 4.2.6.8 and 6.1.1.4'

loop_
_geom_angle_atom_site_label_1
_geom_angle_atom_site_label_2
_geom_angle_atom_site_label_3
_geom_angle
_geom_angle_site_symmetry_1
_geom_angle_site_symmetry_3
O4 Cd N1 130.57(6) . .
O4 Cd O1 99.83(5) . 3_445
N1 Cd O1 128.83(6) . 3_445
O4 Cd O2 91.07(5) . 7_557
N1 Cd O2 88.52(6) . 7_557
O1 Cd O2 100.24(5) 3_445 7_557
O4 Cd O1 83.72(5) . 4_546
N1 Cd O1 102.23(5) . 4_546
O1 Cd O1 71.29(6) 3_445 4_546
O2 Cd O1 169.01(5) 7_557 4_546
O4 Cd O2 140.90(5) . 3_445
N1 Cd O2 84.25(6) . 3_445
O1 Cd O2 53.51(5) 3_445 3_445
O2 Cd O2 69.95(5) 7_557 3_445
O1 Cd O2 108.45(5) 4_546 3_445
C2 O4 Cd 107.58(12) . .
C4 C5 C6 119.95(17) . .
C4 C5 C2 119.94(17) . .
C6 C5 C2 120.09(18) . .
C9 N1 C10 106.37(16) . .
C9 N1 Cd 125.56(14) . .
C10 N1 Cd 127.41(13) . .
C5 C4 C3 119.41(17) . .
C9 N2 C11 107.24(18) . .
C9 N2 C12 123.6(2) . .
C11 N2 C12 129.17(19) . .
C10 C11 N2 106.67(18) . .
C11 C10 N1 108.75(17) . .
O3 C2 O4 123.57(18) . .
O3 C2 C5 120.60(17) . .
O4 C2 C5 115.83(17) . .
C7 C6 C5 120.10(17) . .
N1 C9 N2 110.97(19) . .
C8 C3 C4 120.67(17) . .
C8 C3 C1 120.67(17) . .
C4 C3 C1 118.67(17) . .
C3 C8 C7 119.87(18) . .
O2 C1 O1 121.01(18) . .
O2 C1 C3 119.28(18) . .
O1 C1 C3 119.71(18) . .
O5 C7 C8 117.44(18) . .
O5 C7 C6 122.58(17) . .
C8 C7 C6 119.98(17) . .
N2 C12 C13 115.3(2) . .
C12 C13 C13 112.0(3) . 2_657
C1 O2 Cd 118.83(12) . 7_557
C1 O2 Cd 87.11(12) . 3
Cd O2 Cd 110.05(5) 7_557 3
C1 O1 Cd 98.35(12) . 3
C1 O1 Cd 141.75(13) . 4_556
Cd O1 Cd 105.87(5) 3 4_556

loop_
_geom_bond_atom_site_label_1
_geom_bond_atom_site_label_2
_geom_bond_distance
_geom_bond_site_symmetry_2
Cd O4 2.1961(15) .
Cd N1 2.2043(17) .
Cd O1 2.3115(14) 3_445
Cd O2 2.4409(15) 7_557
Cd O1 2.4755(15) 4_546
Cd O2 2.5577(14) 3_445
O4 C2 1.285(2) .
O3 C2 1.240(2) .
C5 C4 1.394(3) .
C5 C6 1.400(3) .
C5 C2 1.497(3) .
N1 C9 1.319(3) .
N1 C10 1.380(3) .
C4 C3 1.399(3) .
N2 C9 1.340(3) .
N2 C11 1.375(3) .
N2 C12 1.467(3) .
C11 C10 1.353(3) .
C6 C7 1.395(3) .
O5 C7 1.366(2) .
C3 C8 1.389(3) .
C3 C1 1.491(3) .
C8 C7 1.390(3) .
C1 O2 1.262(2) .
C1 O1 1.270(3) .
C12 C13 1.473(4) .
C13 C13 1.540(5) 2_657
O2 Cd 2.4409(15) 7_557
O2 Cd 2.5577(14) 3
O1 Cd 2.3115(14) 3
O1 Cd 2.4755(15) 4_556
